data_7243641
loop_
_publ_author_name
'Buvailo, Halyna I.'
'Makhankova, Valeriya G.'
'Kokozay, Vladimir N.'
'Omelchenko, Iryna V.'
'Shishkina, Svitlana V.'
'Bie\'nko, Alina'
'Pavliuk, Mariia V.'
'Shylin, Sergii I.'

_publ_section_title
;
 Hybrid compound based on diethylenetriaminecopper(ii) cations and scarce
 V-monosubstituted \b-octamolybdate as water oxidation catalyst
;
_journal_issue 51
_journal_name_full 'RSC Advances'
_journal_page_first 32119
_journal_page_last 32125
_journal_paper_doi 10.1039/D1RA05030C
_journal_volume 11
_journal_year 2021
_chemical_formula_moiety 'Mo7 O26 V, 0.5(H8 N2), 2(C4 H17 Cu N3 O2), 1.5(H2 O)'
_chemical_formula_sum 'C8 H41 Cu2 Mo7 N7 O31.5 V'
_chemical_formula_weight 1589.08
_space_group_crystal_system monoclinic
_space_group_IT_number 14
_space_group_name_Hall '-P 2yn'
_space_group_name_H-M_alt 'P 1 21/n 1'
_atom_sites_solution_hydrogens mixed
_atom_sites_solution_primary dual
_audit_creation_date 2018-03-21
_audit_creation_method
;
Olex2 1.2
(compiled 2017.08.10 svn.r3458 for OlexSys, GUI svn.r5381)
;
_audit_update_record
;
2019-10-11 deposited with the CCDC.	2021-09-08 downloaded from the CCDC.
;
_cell_angle_alpha 90
_cell_angle_beta 93.260(5)
_cell_angle_gamma 90
_cell_formula_units_Z 2
_cell_length_a 9.8374(5)
_cell_length_b 13.8773(7)
_cell_length_c 14.1652(8)
_cell_measurement_reflns_used 2051
_cell_measurement_temperature 298
_cell_measurement_theta_max 30.5150
_cell_measurement_theta_min 3.2580
_cell_volume 1930.65(18)
_computing_cell_refinement
'CrysAlisPro, Agilent Technologies, Version 1.171.36.32 (release 02-08-2013 CrysAlis171 .NET) (compiled Aug 2 2013,16:46:58)'
_computing_data_collection
'CrysAlisPro, Agilent Technologies, Version 1.171.36.32 (release 02-08-2013 CrysAlis171 .NET) (compiled Aug 2 2013,16:46:58)'
_computing_data_reduction
'CrysAlisPro, Agilent Technologies, Version 1.171.36.32 (release 02-08-2013 CrysAlis171 .NET) (compiled Aug 2 2013,16:46:58)'
_computing_molecular_graphics 'Olex2 (Dolomanov et al., 2009)'
_computing_publication_material 'Olex2 (Dolomanov et al., 2009)'
_computing_structure_refinement 'ShelXL (Sheldrick, 2015)'
_computing_structure_solution 'ShelXT (Sheldrick, 2015)'
_diffrn_ambient_temperature 298
_diffrn_detector 'CCD plate'
_diffrn_detector_area_resol_mean 16.1827
_diffrn_detector_type Sapphire3
_diffrn_measured_fraction_theta_full 0.996
_diffrn_measured_fraction_theta_max 0.879
_diffrn_measurement_details
;
#__ type_ start__ end____ width___ exp.time_
  1 omega  -66.00    4.00   1.0000    3.0000
omega____ theta____ kappa____ phi______ frames
    -      -25.5425  -77.0000  150.0000 70

#__ type_ start__ end____ width___ exp.time_
  2 omega  -24.00   63.00   1.0000    3.0000
omega____ theta____ kappa____ phi______ frames
    -       26.7925  -99.0000  -60.0000 87

#__ type_ start__ end____ width___ exp.time_
  3 omega   39.00   89.00   1.0000    3.0000
omega____ theta____ kappa____ phi______ frames
    -       26.7925   57.0000   90.0000 50

#__ type_ start__ end____ width___ exp.time_
  4 omega  -40.00   28.00   1.0000    3.0000
omega____ theta____ kappa____ phi______ frames
    -       26.7925  -19.0000  -30.0000 68
;
_diffrn_measurement_device 'four-circle diffractometer'
_diffrn_measurement_device_type 'Xcalibur, Sapphire3'
_diffrn_measurement_method '\w scans'
_diffrn_orient_matrix_UB_11 0.0425700000
_diffrn_orient_matrix_UB_12 -0.0258787000
_diffrn_orient_matrix_UB_13 0.0332118000
_diffrn_orient_matrix_UB_21 0.0562234000
_diffrn_orient_matrix_UB_22 0.0076424000
_diffrn_orient_matrix_UB_23 -0.0282745000
_diffrn_orient_matrix_UB_31 0.0154509000
_diffrn_orient_matrix_UB_32 0.0434082000
_diffrn_orient_matrix_UB_33 0.0247983000
_diffrn_radiation_monochromator graphite
_diffrn_radiation_probe x-ray
_diffrn_radiation_type MoK\a
_diffrn_radiation_wavelength 0.71073
_diffrn_reflns_av_R_equivalents 0.0414
_diffrn_reflns_av_unetI/netI 0.0623
_diffrn_reflns_Laue_measured_fraction_full 0.996
_diffrn_reflns_Laue_measured_fraction_max 0.879
_diffrn_reflns_limit_h_max 13
_diffrn_reflns_limit_h_min -14
_diffrn_reflns_limit_k_max 18
_diffrn_reflns_limit_k_min -19
_diffrn_reflns_limit_l_max 21
_diffrn_reflns_limit_l_min -12
_diffrn_reflns_number 12738
_diffrn_reflns_point_group_measured_fraction_full 0.996
_diffrn_reflns_point_group_measured_fraction_max 0.879
_diffrn_reflns_theta_full 30.000
_diffrn_reflns_theta_max 32.480
_diffrn_reflns_theta_min 3.233
_diffrn_source 'Enhance (Mo) X-ray Source'
_diffrn_source_target Mo
_exptl_absorpt_coefficient_mu 3.609
_exptl_absorpt_correction_T_max 1.00000
_exptl_absorpt_correction_T_min 0.47188
_exptl_absorpt_correction_type multi-scan
_exptl_absorpt_process_details
;
CrysAlisPro, Agilent Technologies,
Version 1.171.36.32 (release 02-08-2013 CrysAlis171 .NET)
(compiled Aug  2 2013,16:46:58)
Empirical absorption correction using spherical harmonics,
 implemented in SCALE3 ABSPACK scaling algorithm.
;
_exptl_crystal_colour 'metallic dark violet'
_exptl_crystal_colour_lustre metallic
_exptl_crystal_colour_modifier dark
_exptl_crystal_colour_primary violet
_exptl_crystal_density_diffrn 2.734
_exptl_crystal_description block
_exptl_crystal_F_000 1530
_exptl_crystal_size_max 0.6
_exptl_crystal_size_mid 0.5
_exptl_crystal_size_min 0.4
_refine_diff_density_max 1.983
_refine_diff_density_min -2.025
_refine_diff_density_rms 0.207
_refine_ls_extinction_method none
_refine_ls_goodness_of_fit_ref 1.054
_refine_ls_hydrogen_treatment constr
_refine_ls_matrix_type full
_refine_ls_number_parameters 259
_refine_ls_number_reflns 6128
_refine_ls_number_restraints 0
_refine_ls_restrained_S_all 1.054
_refine_ls_R_factor_all 0.0879
_refine_ls_R_factor_gt 0.0573
_refine_ls_shift/su_max 0.000
_refine_ls_shift/su_mean 0.000
_refine_ls_structure_factor_coef Fsqd
_refine_ls_weighting_details 'w=1/[\s^2^(Fo^2^)+(0.0754P)^2^+3.8427P] where P=(Fo^2^+2Fc^2^)/3'
_refine_ls_weighting_scheme calc
_refine_ls_wR_factor_gt 0.1405
_refine_ls_wR_factor_ref 0.1721
_reflns_Friedel_coverage 0.000
_reflns_number_gt 4122
_reflns_number_total 6128
_reflns_threshold_expression 'I > 2\s(I)'
_cod_data_source_file d1ra05030c2.cif
_cod_data_source_block koko805
_cod_original_cell_volume 1930.65(17)
_cod_original_formula_sum 'C8 H41 Cu2 Mo7 N7 O31.50 V'
_cod_database_code 7243641
_shelx_shelxl_version_number 2016/6
_shelx_space_group_comment
;
The symmetry employed for this shelxl refinement is uniquely defined
by the following loop, which should always be used as a source of
symmetry information in preference to the above space-group names.
They are only intended as comments.
;
_reflns_odcompleteness_completeness 99.78
_reflns_odcompleteness_iscentric 1
_reflns_odcompleteness_theta 30.01
_olex2_refinement_description
;
1. Fixed Uiso
 At 1.2 times of:
  All C(H,H) groups, All N(H) groups, All N(H,H) groups
 At 1.5 times of:
  All N(H,H,H,H) groups, All O(H,H) groups
2. Shared sites
{V1, Mo1}
3. Uiso/Uaniso restraints and constraints
Uanis(V1) = Uanis(Mo1)
4. Others
 Fixed Sof: Mo1(0.5) V1(0.5) H1SC(0.5) H1SD(0.5) H1SE(0.5) H1SF(0.5) O3S(0.75)
 H3SA(0.75) H3SB(0.75)
5.a Riding coordinates:
 N1S(H1SC,H1SD,H1SE,H1SF), O1S(H1SA,H1SB), O2S(H2SA,H2SB), O3S(H3SA,H3SB)
5.b Ternary CH refined with riding coordinates:
 N2(H2)
5.c Secondary CH2 refined with riding coordinates:
 N1(H1A,H1B), N3(H3A,H3B), C1(H1C,H1D), C2(H2A,H2B), C3(H3C,H3D), C4(H4A,H4B)
;
_olex2_date_sample_data_collection 2017-04-27
_olex2_submission_original_sample_id koko805
_olex2_submission_special_instructions 'No special instructions were received'

loop_
_space_group_symop_operation_xyz
'x, y, z'
'-x+1/2, y+1/2, -z+1/2'
'-x, -y, -z'
'x-1/2, -y-1/2, z-1/2'

loop_
_atom_site_label
_atom_site_type_symbol
_atom_site_fract_x
_atom_site_fract_y
_atom_site_fract_z
_atom_site_U_iso_or_equiv
_atom_site_adp_type
_atom_site_occupancy
_atom_site_site_symmetry_order
_atom_site_calc_flag
_atom_site_refinement_flags_posn
_atom_site_refinement_flags_adp
_atom_site_refinement_flags_occupancy
_atom_site_disorder_assembly
_atom_site_disorder_group
Mo1 Mo 0.11709(7) -0.02791(5) 0.09743(5) 0.03048(17) Uani 0.5 1 d . . . A 4
Mo2 Mo 0.14822(6) -0.14117(4) -0.09762(4) 0.03443(15) Uani 1 1 d . . . . .
Mo3 Mo 0.18160(6) 0.06364(4) -0.20453(5) 0.03889(16) Uani 1 1 d . . . . .
Mo4 Mo 0.14909(6) 0.17351(4) -0.00628(4) 0.03415(15) Uani 1 1 d . . . . .
V1 V 0.11709(7) -0.02791(5) 0.09743(5) 0.03048(17) Uani 0.5 1 d . . . A 3
O1 O 0.0851(5) -0.1503(3) 0.0328(3) 0.0335(10) Uani 1 1 d . . . . .
O2 O 0.0492(5) -0.0598(3) 0.2025(4) 0.0388(10) Uani 1 1 d . . . . .
O3 O 0.0840(5) 0.1083(3) 0.1068(3) 0.0344(9) Uani 1 1 d . . . . .
O4 O 0.2828(5) -0.0318(4) 0.1230(4) 0.0418(11) Uani 1 1 d . . . . .
O5 O 0.1070(5) -0.2525(4) -0.1401(4) 0.0465(12) Uani 1 1 d . . . . .
O6 O 0.1447(5) -0.0717(4) -0.2136(4) 0.0407(11) Uani 1 1 d . . . . .
O7 O 0.3200(5) -0.1459(4) -0.0685(4) 0.0436(12) Uani 1 1 d . . . . .
O8 O 0.3530(6) 0.0572(4) -0.1762(4) 0.0493(13) Uani 1 1 d . . . . .
O9 O 0.1694(7) 0.0953(4) -0.3213(4) 0.0569(14) Uani 1 1 d . . . . .
O10 O 0.1446(5) 0.1808(3) -0.1405(4) 0.0405(11) Uani 1 1 d . . . . .
O11 O 0.3196(5) 0.1639(4) 0.0214(4) 0.0447(12) Uani 1 1 d . . . . .
O12 O 0.1119(6) 0.2916(3) 0.0190(4) 0.0490(13) Uani 1 1 d . . . . .
O13 O 0.1197(5) 0.0167(3) -0.0490(3) 0.0344(10) Uani 1 1 d . . . . .
N1S N 0.500000 0.000000 0.000000 0.0411(19) Uani 1 2 d S T P . .
H1SC H 0.562440 -0.041010 0.013080 0.062 Uiso 0.5 1 d R . . . .
H1SD H 0.437640 -0.005950 0.038720 0.062 Uiso 0.5 1 d R . . . .
H1SE H 0.533160 0.056570 0.004330 0.062 Uiso 0.5 1 d R . . . .
H1SF H 0.466960 -0.009360 -0.055890 0.062 Uiso 0.5 1 d R . . . .
Cu1 Cu 0.26875(12) 0.06895(7) 0.36644(9) 0.0563(3) Uani 1 1 d . . . . .
O1S O 0.2219(10) -0.0659(5) 0.3943(7) 0.097(3) Uani 1 1 d . . . . .
H1SA H 0.287453 -0.096378 0.426940 0.146 Uiso 1 1 d R . . . .
H1SB H 0.214783 -0.093348 0.340660 0.146 Uiso 1 1 d R . . . .
O2S O 0.3548(7) 0.0820(4) 0.5234(5) 0.0639(17) Uani 1 1 d . . . . .
H2SA H 0.443246 0.098567 0.520752 0.096 Uiso 1 1 d R . . . .
H2SB H 0.318646 0.131557 0.550752 0.096 Uiso 1 1 d R . . . .
N1 N 0.4486(9) 0.0309(6) 0.3187(6) 0.066(2) Uani 1 1 d . . . . .
H1A H 0.497162 -0.000677 0.363706 0.079 Uiso 1 1 calc R . . . .
H1B H 0.435529 -0.008286 0.269227 0.079 Uiso 1 1 calc R . . . .
N2 N 0.3167(10) 0.1995(5) 0.3202(6) 0.068(2) Uani 1 1 d . . . . .
H2 H 0.354929 0.237439 0.373684 0.081 Uiso 1 1 calc R . . . .
N3 N 0.0813(10) 0.1208(7) 0.3667(7) 0.079(3) Uani 1 1 d . . . . .
H3A H 0.028678 0.092653 0.321569 0.095 Uiso 1 1 calc R . . . .
H3B H 0.046319 0.109210 0.422147 0.095 Uiso 1 1 calc R . . . .
C1 C 0.5236(12) 0.1167(8) 0.2907(8) 0.073(3) Uani 1 1 d . . . . .
H1C H 0.586354 0.100323 0.242766 0.087 Uiso 1 1 calc R . . . .
H1D H 0.575137 0.143721 0.344800 0.087 Uiso 1 1 calc R . . . .
C2 C 0.4206(13) 0.1870(7) 0.2526(7) 0.074(3) Uani 1 1 d . . . . .
H2A H 0.463965 0.248342 0.241154 0.089 Uiso 1 1 calc R . . . .
H2B H 0.379391 0.163697 0.193082 0.089 Uiso 1 1 calc R . . . .
C3 C 0.1928(13) 0.2468(7) 0.2818(8) 0.075(3) Uani 1 1 d . . . . .
H3C H 0.165604 0.221011 0.219992 0.090 Uiso 1 1 calc R . . . .
H3D H 0.207246 0.315662 0.275970 0.090 Uiso 1 1 calc R . . . .
C4 C 0.0876(12) 0.2271(7) 0.3495(8) 0.074(3) Uani 1 1 d . . . . .
H4A H -0.000204 0.250002 0.324100 0.089 Uiso 1 1 calc R . . . .
H4B H 0.109626 0.260480 0.408553 0.089 Uiso 1 1 calc R . . . .
O3S O -0.0168(9) 0.1636(6) 0.5549(6) 0.066(2) Uani 0.75 1 d . . . . .
H3SA H -0.041190 0.210413 0.586696 0.099 Uiso 0.75 1 d R . . . .
H3SB H -0.087930 0.123593 0.555326 0.099 Uiso 0.75 1 d R . . . .

loop_
_atom_site_aniso_label
_atom_site_aniso_U_11
_atom_site_aniso_U_22
_atom_site_aniso_U_33
_atom_site_aniso_U_23
_atom_site_aniso_U_13
_atom_site_aniso_U_12
Mo1 0.0261(3) 0.0270(3) 0.0383(4) 0.0019(3) 0.0013(3) 0.0005(2)
Mo2 0.0296(3) 0.0302(3) 0.0438(3) -0.0007(2) 0.0054(2) 0.0021(2)
Mo3 0.0362(3) 0.0372(3) 0.0443(4) 0.0017(2) 0.0111(2) -0.0031(2)
Mo4 0.0301(3) 0.0273(3) 0.0454(3) 0.0000(2) 0.0046(2) -0.00332(19)
V1 0.0261(3) 0.0270(3) 0.0383(4) 0.0019(3) 0.0013(3) 0.0005(2)
O1 0.035(2) 0.025(2) 0.041(3) 0.0038(18) 0.0015(19) -0.0025(16)
O2 0.036(3) 0.040(3) 0.041(3) 0.001(2) 0.006(2) -0.0019(19)
O3 0.031(2) 0.033(2) 0.039(2) -0.0014(19) 0.0054(18) -0.0033(18)
O4 0.034(3) 0.042(3) 0.050(3) 0.004(2) 0.005(2) 0.003(2)
O5 0.041(3) 0.036(3) 0.063(3) -0.006(2) 0.007(2) 0.001(2)
O6 0.035(3) 0.044(3) 0.044(3) -0.002(2) 0.010(2) 0.005(2)
O7 0.032(2) 0.050(3) 0.050(3) 0.001(2) 0.010(2) 0.003(2)
O8 0.039(3) 0.048(3) 0.061(4) -0.005(3) 0.014(2) -0.005(2)
O9 0.064(4) 0.059(3) 0.050(3) 0.003(3) 0.015(3) -0.004(3)
O10 0.039(3) 0.035(2) 0.047(3) 0.004(2) 0.006(2) -0.0020(19)
O11 0.038(3) 0.044(3) 0.052(3) 0.000(2) 0.003(2) -0.007(2)
O12 0.051(3) 0.028(2) 0.069(4) -0.003(2) 0.012(3) -0.002(2)
O13 0.033(2) 0.033(2) 0.039(3) 0.0005(19) 0.0054(18) 0.0001(17)
N1S 0.016(3) 0.044(4) 0.064(6) -0.001(4) 0.006(3) -0.001(3)
Cu1 0.0611(7) 0.0420(5) 0.0653(7) -0.0029(5) -0.0017(5) -0.0009(4)
O1S 0.110(7) 0.049(4) 0.131(8) -0.001(4) 0.002(6) -0.015(4)
O2S 0.068(4) 0.059(4) 0.066(4) -0.010(3) 0.018(3) 0.000(3)
N1 0.073(6) 0.061(4) 0.067(5) -0.003(4) 0.023(4) 0.004(4)
N2 0.098(7) 0.041(4) 0.061(5) -0.005(3) -0.027(5) -0.005(4)
N3 0.088(7) 0.077(6) 0.071(6) -0.002(5) -0.009(5) -0.006(5)
C1 0.086(8) 0.066(6) 0.067(6) -0.010(5) 0.013(5) -0.015(5)
C2 0.117(10) 0.055(5) 0.053(6) -0.005(4) 0.025(6) -0.033(6)
C3 0.109(9) 0.047(5) 0.065(6) -0.004(4) -0.022(6) -0.008(5)
C4 0.089(8) 0.057(5) 0.073(7) -0.018(5) -0.034(6) 0.022(5)
O3S 0.073(6) 0.054(5) 0.072(6) 0.006(4) 0.009(5) 0.005(4)

loop_
_atom_type_symbol
_atom_type_description
_atom_type_scat_dispersion_real
_atom_type_scat_dispersion_imag
_atom_type_scat_source
C C 0.0033 0.0016 'International Tables Vol C Tables 4.2.6.8 and 6.1.1.4'
H H 0.0000 0.0000 'International Tables Vol C Tables 4.2.6.8 and 6.1.1.4'
Cu Cu 0.3201 1.2651 'International Tables Vol C Tables 4.2.6.8 and 6.1.1.4'
Mo Mo -1.6832 0.6857 'International Tables Vol C Tables 4.2.6.8 and 6.1.1.4'
N N 0.0061 0.0033 'International Tables Vol C Tables 4.2.6.8 and 6.1.1.4'
O O 0.0106 0.0060 'International Tables Vol C Tables 4.2.6.8 and 6.1.1.4'
V V 0.3005 0.5294 'International Tables Vol C Tables 4.2.6.8 and 6.1.1.4'

loop_
_geom_angle_atom_site_label_1
_geom_angle_atom_site_label_2
_geom_angle_atom_site_label_3
_geom_angle
_geom_angle_site_symmetry_1
_geom_angle_site_symmetry_3
_geom_angle_publ_flag
Mo4 Mo1 Mo2 90.92(2) . . ?
O1 Mo1 Mo2 35.72(14) . . ?
O1 Mo1 Mo4 124.52(14) . . ?
O1 Mo1 O13 78.99(18) . . ?
O1 Mo1 O13 78.08(17) . 3 ?
O2 Mo1 Mo2 132.73(16) . . ?
O2 Mo1 Mo4 132.66(16) . . ?
O2 Mo1 O1 97.0(2) . . ?
O2 Mo1 O3 96.8(2) . . ?
O2 Mo1 O13 157.9(2) . . ?
O2 Mo1 O13 81.1(2) . 3 ?
O3 Mo1 Mo2 124.42(14) . . ?
O3 Mo1 Mo4 35.91(14) . . ?
O3 Mo1 O1 150.0(2) . . ?
O3 Mo1 O13 77.90(17) . 3 ?
O3 Mo1 O13 78.24(18) . . ?
O4 Mo1 Mo2 91.79(19) . . ?
O4 Mo1 Mo4 90.45(18) . . ?
O4 Mo1 O1 101.9(2) . . ?
O4 Mo1 O2 103.2(3) . . ?
O4 Mo1 O3 100.7(2) . . ?
O4 Mo1 O13 98.9(2) . . ?
O4 Mo1 O13 175.6(2) . 3 ?
O13 Mo1 Mo2 46.26(12) . . ?
O13 Mo1 Mo2 85.64(11) 3 . ?
O13 Mo1 Mo4 45.57(12) . . ?
O13 Mo1 Mo4 86.03(11) 3 . ?
O13 Mo1 O13 76.78(19) . 3 ?
O1 Mo2 Mo1 34.91(12) . . ?
O1 Mo2 O3 72.92(18) . 3 ?
O1 Mo2 O13 74.58(17) . . ?
O3 Mo2 Mo1 79.07(12) 3 . ?
O5 Mo2 Mo1 135.9(2) . . ?
O5 Mo2 O1 101.0(2) . . ?
O5 Mo2 O3 86.8(2) . 3 ?
O5 Mo2 O6 99.4(3) . . ?
O5 Mo2 O7 105.2(3) . . ?
O5 Mo2 O13 159.1(2) . . ?
O6 Mo2 Mo1 119.83(15) . . ?
O6 Mo2 O1 147.55(19) . . ?
O6 Mo2 O3 83.30(19) . 3 ?
O6 Mo2 O13 77.39(19) . . ?
O7 Mo2 Mo1 87.29(18) . . ?
O7 Mo2 O1 97.4(2) . . ?
O7 Mo2 O3 166.1(2) . 3 ?
O7 Mo2 O6 101.3(2) . . ?
O7 Mo2 O13 95.7(2) . . ?
O13 Mo2 Mo1 42.44(12) . . ?
O13 Mo2 O3 72.32(16) . 3 ?
O2 Mo3 O13 71.16(17) 3 . ?
O6 Mo3 O2 78.02(19) . 3 ?
O6 Mo3 O13 74.92(19) . . ?
O8 Mo3 O2 165.1(2) . 3 ?
O8 Mo3 O6 98.3(2) . . ?
O8 Mo3 O10 98.4(2) . . ?
O8 Mo3 O13 93.9(2) . . ?
O9 Mo3 O2 90.2(2) . 3 ?
O9 Mo3 O6 100.6(3) . . ?
O9 Mo3 O8 104.7(3) . . ?
O9 Mo3 O10 103.7(3) . . ?
O9 Mo3 O13 161.3(2) . . ?
O10 Mo3 O2 78.22(19) . 3 ?
O10 Mo3 O6 145.8(2) . . ?
O10 Mo3 O13 74.37(19) . . ?
O1 Mo4 Mo1 80.22(11) 3 . ?
O3 Mo4 Mo1 34.81(13) . . ?
O3 Mo4 O1 72.84(17) . 3 ?
O3 Mo4 O13 74.64(18) . . ?
O10 Mo4 Mo1 120.73(14) . . ?
O10 Mo4 O1 83.11(19) . 3 ?
O10 Mo4 O3 147.54(19) . . ?
O10 Mo4 O13 77.86(19) . . ?
O11 Mo4 Mo1 86.96(18) . . ?
O11 Mo4 O1 166.9(2) . 3 ?
O11 Mo4 O3 97.9(2) . . ?
O11 Mo4 O10 101.6(2) . . ?
O11 Mo4 O12 104.2(3) . . ?
O11 Mo4 O13 95.4(2) . . ?
O12 Mo4 Mo1 135.5(2) . . ?
O12 Mo4 O1 86.9(2) . 3 ?
O12 Mo4 O3 100.7(2) . . ?
O12 Mo4 O10 99.4(3) . . ?
O12 Mo4 O13 160.3(2) . . ?
O13 Mo4 Mo1 42.88(12) . . ?
O13 Mo4 O1 73.47(16) . 3 ?
O1 V1 O13 78.08(17) . 3 ?
O1 V1 O13 78.99(18) . . ?
O2 V1 O1 97.0(2) . . ?
O2 V1 O3 96.8(2) . . ?
O2 V1 O13 81.1(2) . 3 ?
O2 V1 O13 157.9(2) . . ?
O3 V1 O1 150.0(2) . . ?
O3 V1 O13 78.24(18) . . ?
O3 V1 O13 77.90(17) . 3 ?
O4 V1 O1 101.9(2) . . ?
O4 V1 O2 103.2(3) . . ?
O4 V1 O3 100.7(2) . . ?
O4 V1 O13 98.9(2) . . ?
O4 V1 O13 175.6(2) . 3 ?
O13 V1 O13 76.78(19) . 3 ?
Mo1 O1 Mo2 109.4(2) . . ?
Mo2 O1 Mo4 102.53(19) . 3 ?
V1 O1 Mo2 109.4(2) . . ?
Mo1 O3 Mo4 109.3(2) . . ?
Mo4 O3 Mo2 103.15(19) . 3 ?
V1 O3 Mo4 109.3(2) . . ?
Mo2 O6 Mo3 116.4(3) . . ?
Mo4 O10 Mo3 115.8(2) . . ?
Mo1 O13 Mo2 91.30(16) . . ?
Mo1 O13 Mo3 166.0(2) . . ?
Mo1 O13 Mo3 90.72(16) 3 . ?
Mo1 O13 Mo4 91.56(17) . . ?
Mo2 O13 Mo1 96.22(16) . 3 ?
Mo2 O13 Mo3 86.70(16) . . ?
Mo4 O13 Mo1 96.95(17) . 3 ?
Mo4 O13 Mo2 165.5(2) . . ?
Mo4 O13 Mo3 87.10(15) . . ?
V1 O13 Mo2 91.30(16) . . ?
V1 O13 Mo3 166.0(2) . . ?
V1 O13 Mo4 91.56(17) . . ?
H1SC N1S H1SC 180.0 . 3_655 ?
H1SC N1S H1SD 109.5 3_655 3_655 ?
H1SC N1S H1SD 70.5 . 3_655 ?
H1SC N1S H1SD 109.5 . . ?
H1SC N1S H1SE 109.4 . . ?
H1SC N1S H1SE 109.4 3_655 3_655 ?
H1SC N1S H1SE 70.6 . 3_655 ?
H1SC N1S H1SF 109.5 3_655 3_655 ?
H1SC N1S H1SF 70.5 . 3_655 ?
H1SC N1S H1SF 109.5 . . ?
H1SD N1S H1SC 70.5 . 3_655 ?
H1SD N1S H1SD 180.0 . 3_655 ?
H1SD N1S H1SE 70.7 . 3_655 ?
H1SD N1S H1SE 109.3 . . ?
H1SD N1S H1SE 109.3 3_655 3_655 ?
H1SD N1S H1SF 109.6 3_655 3_655 ?
H1SD N1S H1SF 70.4 . 3_655 ?
H1SD N1S H1SF 109.6 . . ?
H1SE N1S H1SC 70.6 . 3_655 ?
H1SE N1S H1SD 70.7 . 3_655 ?
H1SE N1S H1SE 180.0 . 3_655 ?
H1SE N1S H1SF 70.5 . 3_655 ?
H1SE N1S H1SF 109.5 . . ?
H1SE N1S H1SF 109.5 3_655 3_655 ?
H1SF N1S H1SC 70.5 . 3_655 ?
H1SF N1S H1SD 70.4 . 3_655 ?
H1SF N1S H1SE 70.5 . 3_655 ?
H1SF N1S H1SF 180.0 . 3_655 ?
O1S Cu1 O2S 87.7(3) . . ?
O1S Cu1 N1 92.2(4) . . ?
O1S Cu1 N2 172.2(4) . . ?
O1S Cu1 N3 96.7(4) . . ?
N1 Cu1 O2S 93.6(3) . . ?
N2 Cu1 O2S 99.4(3) . . ?
N2 Cu1 N1 84.2(4) . . ?
N3 Cu1 O2S 104.9(3) . . ?
N3 Cu1 N1 159.8(4) . . ?
N3 Cu1 N2 84.7(4) . . ?
Cu1 O1S H1SA 112.8 . . ?
Cu1 O1S H1SB 104.8 . . ?
H1SA O1S H1SB 105.9 . . ?
Cu1 O2S H2SA 106.1 . . ?
Cu1 O2S H2SB 110.3 . . ?
H2SA O2S H2SB 103.6 . . ?
Cu1 N1 H1A 109.6 . . ?
Cu1 N1 H1B 109.6 . . ?
H1A N1 H1B 108.1 . . ?
C1 N1 Cu1 110.2(7) . . ?
C1 N1 H1A 109.6 . . ?
C1 N1 H1B 109.6 . . ?
Cu1 N2 H2 108.7 . . ?
C2 N2 Cu1 107.3(6) . . ?
C2 N2 H2 108.7 . . ?
C2 N2 C3 114.4(9) . . ?
C3 N2 Cu1 108.8(7) . . ?
C3 N2 H2 108.7 . . ?
Cu1 N3 H3A 110.1 . . ?
Cu1 N3 H3B 110.1 . . ?
H3A N3 H3B 108.4 . . ?
C4 N3 Cu1 108.1(7) . . ?
C4 N3 H3A 110.1 . . ?
C4 N3 H3B 110.1 . . ?
N1 C1 H1C 110.4 . . ?
N1 C1 H1D 110.4 . . ?
N1 C1 C2 106.7(9) . . ?
H1C C1 H1D 108.6 . . ?
C2 C1 H1C 110.4 . . ?
C2 C1 H1D 110.4 . . ?
N2 C2 C1 109.3(8) . . ?
N2 C2 H2A 109.8 . . ?
N2 C2 H2B 109.8 . . ?
C1 C2 H2A 109.8 . . ?
C1 C2 H2B 109.8 . . ?
H2A C2 H2B 108.3 . . ?
N2 C3 H3C 110.5 . . ?
N2 C3 H3D 110.5 . . ?
N2 C3 C4 106.0(9) . . ?
H3C C3 H3D 108.7 . . ?
C4 C3 H3C 110.5 . . ?
C4 C3 H3D 110.5 . . ?
N3 C4 H4A 109.9 . . ?
N3 C4 H4B 109.9 . . ?
C3 C4 N3 109.0(9) . . ?
C3 C4 H4A 109.9 . . ?
C3 C4 H4B 109.9 . . ?
H4A C4 H4B 108.3 . . ?
H3SA O3S H3SB 103.4 . . ?

loop_
_geom_bond_atom_site_label_1
_geom_bond_atom_site_label_2
_geom_bond_distance
_geom_bond_site_symmetry_2
_geom_bond_publ_flag
Mo1 Mo2 3.2084(10) . ?
Mo1 Mo4 3.1817(9) . ?
Mo1 O1 1.946(4) . ?
Mo1 O2 1.723(5) . ?
Mo1 O3 1.924(5) . ?
Mo1 O4 1.650(5) . ?
Mo1 O13 2.396(5) 3 ?
Mo1 O13 2.166(5) . ?
Mo2 O1 1.985(5) . ?
Mo2 O3 2.326(5) 3 ?
Mo2 O5 1.698(5) . ?
Mo2 O6 1.904(5) . ?
Mo2 O7 1.718(5) . ?
Mo2 O13 2.318(4) . ?
Mo3 O2 2.273(5) 3 ?
Mo3 O6 1.916(5) . ?
Mo3 O8 1.713(6) . ?
Mo3 O9 1.709(6) . ?
Mo3 O10 1.907(5) . ?
Mo3 O13 2.409(5) . ?
Mo4 O1 2.336(4) 3 ?
Mo4 O3 1.977(5) . ?
Mo4 O10 1.902(5) . ?
Mo4 O11 1.706(5) . ?
Mo4 O12 1.721(5) . ?
Mo4 O13 2.273(4) . ?
V1 O1 1.946(4) . ?
V1 O2 1.723(5) . ?
V1 O3 1.924(5) . ?
V1 O4 1.650(5) . ?
V1 O13 2.166(5) . ?
V1 O13 2.396(5) 3 ?
N1S H1SC 0.8500 3_655 ?
N1S H1SC 0.8500 . ?
N1S H1SD 0.8498 . ?
N1S H1SD 0.8498 3_655 ?
N1S H1SE 0.8510 3_655 ?
N1S H1SE 0.8510 . ?
N1S H1SF 0.8485 3_655 ?
N1S H1SF 0.8485 . ?
Cu1 O1S 1.972(7) . ?
Cu1 O2S 2.341(7) . ?
Cu1 N1 2.001(8) . ?
Cu1 N2 1.993(8) . ?
Cu1 N3 1.979(10) . ?
O1S H1SA 0.8808 . ?
O1S H1SB 0.8489 . ?
O2S H2SA 0.9024 . ?
O2S H2SB 0.8751 . ?
N1 H1A 0.8900 . ?
N1 H1B 0.8900 . ?
N1 C1 1.467(13) . ?
N2 H2 0.9800 . ?
N2 C2 1.449(14) . ?
N2 C3 1.462(13) . ?
N3 H3A 0.8900 . ?
N3 H3B 0.8900 . ?
N3 C4 1.496(13) . ?
C1 H1C 0.9700 . ?
C1 H1D 0.9700 . ?
C1 C2 1.486(16) . ?
C2 H2A 0.9700 . ?
C2 H2B 0.9700 . ?
C3 H3C 0.9700 . ?
C3 H3D 0.9700 . ?
C3 C4 1.476(17) . ?
C4 H4A 0.9700 . ?
C4 H4B 0.9700 . ?
O3S H3SA 0.8333 . ?
O3S H3SB 0.8933 . ?
